data_1575566
loop_
_publ_author_name
'Liu, Xiao'
'Wen, Xue-Liang'
'Zhou, Yang'
'Tang, Chao'
'Tang, Diandong'
'Wang, Qian'
'Shi, Yibo'
'Liu, Lin'
'Sun, Wei'
'Feng, Kai'
'Fang, Wei-Hai'
'Qiao, Juan'
'Shen, Lin'
'Chen, Xuebo'

_publ_section_title
;
 Molecular design of sensitizers for high-efficiency OLEDs: exploration of
 energy transfer dynamics.
;
_journal_issue 37
_journal_name_full 'Chemical science'
_journal_page_first 17304
_journal_page_last 17315
_journal_paper_doi 10.1039/d5sc03817k
_journal_volume 16
_journal_year 2025
_chemical_formula_moiety 'C43 H28 N2 O2'
_chemical_formula_sum 'C43 H28 N2 O2'
_chemical_formula_weight 604.67
_space_group_crystal_system monoclinic
_space_group_IT_number 14
_space_group_name_Hall '-P 2yn'
_space_group_name_H-M_alt 'P 1 21/n 1'
_atom_sites_solution_hydrogens geom
_audit_creation_date 2025-01-04
_audit_creation_method
;
Olex2 1.5
(compiled 2024.02.16 svn.r378c4104 for OlexSys, GUI svn.r6928)
;
_audit_update_record
;
2025-04-12 deposited with the CCDC.	2025-08-12 downloaded from the CCDC.
;
_cell_angle_alpha 90
_cell_angle_beta 91.848(2)
_cell_angle_gamma 90
_cell_formula_units_Z 4
_cell_length_a 5.14450(10)
_cell_length_b 17.9411(5)
_cell_length_c 32.6591(7)
_cell_measurement_reflns_used 8563
_cell_measurement_temperature 100.00(10)
_cell_measurement_theta_max 75.9100
_cell_measurement_theta_min 3.6210
_cell_volume 3012.80(12)
_computing_cell_refinement 'CrysAlisPro 1.171.42.101a (Rigaku OD, 2023)'
_computing_data_collection 'CrysAlisPro 1.171.42.101a (Rigaku OD, 2023)'
_computing_data_reduction 'CrysAlisPro 1.171.42.101a (Rigaku OD, 2023)'
_computing_molecular_graphics 'Olex2 1.5 (Dolomanov et al., 2009)'
_computing_publication_material 'Olex2 1.5 (Dolomanov et al., 2009)'
_computing_structure_refinement 'ShelXL (Sheldrick, 2015)'
_computing_structure_solution 'SHELXT 2014/5 (Sheldrick, 2014)'
_diffrn_ambient_environment N~2~
_diffrn_ambient_temperature 100.00(10)
_diffrn_detector 'Hybrid Pixel Array Detector'
_diffrn_detector_area_resol_mean 10.0000
_diffrn_detector_type HyPix
_diffrn_measured_fraction_theta_full 0.993
_diffrn_measured_fraction_theta_max 0.991
_diffrn_measurement_details
;
List of Runs (angles in degrees, time in seconds):

  # Type    Start    End  Width  t~exp~   \w     \q     \k     \f   Frames
#--------------------------------------------------------------------------
  1  \w   -117.00 -71.00   0.50    0.54    --  -47.05-125.00  60.00   92
  2  \w    -98.00 -73.00   0.50    0.54    --  -47.05-125.00  30.00   50
  3  \w   -152.00-127.00   0.50    2.15    -- -102.00 -72.00 -72.00   50
  4  \w   -172.00-143.00   0.50    2.15    -- -102.00 -45.00   0.00   58
  5  \w    -93.00 -67.00   0.50    0.54    --  -47.05 -72.00 -72.00   52
  6  \w   -116.00 -90.00   0.50    2.15    -- -102.00 -45.00   0.00   52
  7  \w   -170.00 -88.00   0.50    2.15    -- -102.00 -15.00 120.00  164
  8  \w    -68.00 -40.00   0.50    2.15    -- -102.00  61.00 120.00   56
  9  \w   -103.00 -34.00   0.50    2.15    -- -102.00  77.00 150.00  138
 10  \w    -66.00  22.00   0.50    0.54    --  -47.05  72.00  57.00  176
 11  \w    -89.00 -30.00   0.50    2.15    -- -102.00  72.00  57.00  118
 12  \w    -92.00 -50.00   0.50    2.15    -- -102.00  77.00-180.00   84
 13  \w     84.00 109.00   0.50    2.15    --  104.75-125.00   0.00   50
 14  \w     35.00  60.00   0.50    2.15    --  104.75-125.00   0.00   50
 15  \w    112.00 168.00   0.50    2.15    --  104.75  15.00   0.00  112
 16  \w     85.00 164.00   0.50    2.15    --  104.75  72.00  57.00  158
 17  \w     49.00  74.00   0.50    0.54    --   47.05  72.00  57.00   50
 18  \w     77.00 102.00   0.50    2.15    --  104.75 -77.00  90.00   50
 19  \w     36.00  69.00   0.50    2.15    --  104.75 -77.00  90.00   66
 20  \w    -20.00  68.00   0.50    0.54    --   47.05 -72.00 -72.00  176
 21  \w     32.00  90.00   0.50    2.15    --  104.75 -72.00 -72.00  116
 22  \w     33.00  71.00   0.50    2.15    --  104.75 -61.00-150.00   76
;
_diffrn_measurement_device 'four-circle diffractometer'
_diffrn_measurement_device_type 'XtaLAB Synergy R, DW system, HyPix'
_diffrn_measurement_method '\w scans'
_diffrn_orient_matrix_type 'CrysAlisPro convention (1999,Acta A55,543-557)'
_diffrn_orient_matrix_UB_11 0.1762236000
_diffrn_orient_matrix_UB_12 -0.0687655000
_diffrn_orient_matrix_UB_13 -0.0043424000
_diffrn_orient_matrix_UB_21 -0.0143299000
_diffrn_orient_matrix_UB_22 0.0087941000
_diffrn_orient_matrix_UB_23 -0.0469548000
_diffrn_orient_matrix_UB_31 0.2417831000
_diffrn_orient_matrix_UB_32 0.0506609000
_diffrn_orient_matrix_UB_33 0.0023072000
_diffrn_radiation_monochromator mirror
_diffrn_radiation_probe x-ray
_diffrn_radiation_type CuK\a
_diffrn_radiation_wavelength 1.54184
_diffrn_reflns_av_R_equivalents 0.1171
_diffrn_reflns_av_unetI/netI 0.1034
_diffrn_reflns_Laue_measured_fraction_full 0.993
_diffrn_reflns_Laue_measured_fraction_max 0.991
_diffrn_reflns_limit_h_max 6
_diffrn_reflns_limit_h_min -5
_diffrn_reflns_limit_k_max 21
_diffrn_reflns_limit_k_min -21
_diffrn_reflns_limit_l_max 39
_diffrn_reflns_limit_l_min -39
_diffrn_reflns_number 17794
_diffrn_reflns_point_group_measured_fraction_full 0.993
_diffrn_reflns_point_group_measured_fraction_max 0.991
_diffrn_reflns_theta_full 67.684
_diffrn_reflns_theta_max 68.246
_diffrn_reflns_theta_min 3.661
_diffrn_source 'Rotating-anode X-ray tube'
_diffrn_source_type 'Rigaku (Cu) X-ray Source'
_exptl_absorpt_coefficient_mu 0.642
_exptl_absorpt_correction_T_max 1.00000
_exptl_absorpt_correction_T_min 0.63168
_exptl_absorpt_correction_type multi-scan
_exptl_absorpt_process_details
;
CrysAlisPro 1.171.42.101a (Rigaku Oxford Diffraction, 2023)
Empirical absorption correction using spherical harmonics,
implemented in SCALE3 ABSPACK scaling algorithm.
;
_exptl_crystal_colour 'Pale yellow'
_exptl_crystal_colour_primary colourless
_exptl_crystal_density_diffrn 1.333
_exptl_crystal_description Massive
_exptl_crystal_F_000 1264
_exptl_crystal_size_max 0.13
_exptl_crystal_size_mid 0.12
_exptl_crystal_size_min 0.1
_refine_diff_density_max 0.296
_refine_diff_density_min -0.300
_refine_diff_density_rms 0.073
_refine_ls_extinction_coef 0.0015(3)
_refine_ls_extinction_expression Fc^*^=kFc[1+0.001xFc^2^\l^3^/sin(2\q)]^-1/4^
_refine_ls_extinction_method 'SHELXL-2014/7 (Sheldrick 2014'
_refine_ls_goodness_of_fit_ref 1.027
_refine_ls_hydrogen_treatment constr
_refine_ls_matrix_type full
_refine_ls_number_parameters 425
_refine_ls_number_reflns 5464
_refine_ls_number_restraints 0
_refine_ls_restrained_S_all 1.027
_refine_ls_R_factor_all 0.1007
_refine_ls_R_factor_gt 0.0677
_refine_ls_shift/su_max 0.000
_refine_ls_shift/su_mean 0.000
_refine_ls_structure_factor_coef Fsqd
_refine_ls_weighting_details 'w=1/[\s^2^(Fo^2^)+(0.0986P)^2^+1.4042P] where P=(Fo^2^+2Fc^2^)/3'
_refine_ls_weighting_scheme calc
_refine_ls_wR_factor_gt 0.1634
_refine_ls_wR_factor_ref 0.1737
_reflns_Friedel_coverage 0.000
_reflns_number_gt 4409
_reflns_number_total 5464
_reflns_threshold_expression 'I > 2\s(I)'
_cod_data_source_file d5sc03817k2.cif
_cod_data_source_block exp_20154_auto
_cod_depositor_comments 'Adding full bibliography for 1575566--1575568.cif.'
_cod_database_code 1575566
_shelx_shelxl_version_number 2014/7
_shelx_space_group_comment
;
The symmetry employed for this shelxl refinement is uniquely defined
by the following loop, which should always be used as a source of
symmetry information in preference to the above space-group names.
They are only intended as comments.
;
_shelx_estimated_absorpt_t_max 0.939
_shelx_estimated_absorpt_t_min 0.921
_diffrn_oxdiff_digest_frames
;
013dcd777235d531b9bdd6c569267da09d00040c554
;
_reflns_odcompleteness_completeness 99.68
_reflns_odcompleteness_iscentric 1
_reflns_odcompleteness_theta 66.97
_olex2_refinement_description
;
1.a Aromatic/amide H refined with riding coordinates:
 C2(H2), C3(H3), C4(H4), C5(H5), C6(H6), C8(H8), C9(H9), C10(H10), C11(H11),
 C12(H12), C14(H14), C15(H15), C17(H17), C18(H18), C20(H20), C21(H21), C24(H24),
  C26(H26), C27(H27), C28(H28), C29(H29), C32(H32), C35(H35), C36(H36),
 C39(H39), C40(H40), C41(H41), C42(H42)
;
_olex2_submission_special_instructions 'No special instructions were received'
_oxdiff_exptl_absorpt_empirical_details
;
Empirical correction (ABSPACK) includes:
- Absorption correction using spherical harmonics
- Frame scaling
;
_oxdiff_exptl_absorpt_empirical_full_max 2.013
_oxdiff_exptl_absorpt_empirical_full_min 0.227

loop_
_space_group_symop_operation_xyz
'x, y, z'
'-x+1/2, y+1/2, -z+1/2'
'-x, -y, -z'
'x-1/2, -y-1/2, z-1/2'

loop_
_atom_site_label
_atom_site_type_symbol
_atom_site_fract_x
_atom_site_fract_y
_atom_site_fract_z
_atom_site_U_iso_or_equiv
_atom_site_adp_type
_atom_site_occupancy
_atom_site_site_symmetry_order
_atom_site_calc_flag
_atom_site_refinement_flags_posn
_atom_site_refinement_flags_adp
_atom_site_refinement_flags_occupancy
_atom_site_disorder_assembly
_atom_site_disorder_group
O1 O 0.8420(3) 0.16516(9) 0.30187(4) 0.0239(4) Uani 1 1 d . . . . .
O2 O 0.7267(3) 0.15023(10) 0.42568(5) 0.0332(4) Uani 1 1 d . . . . .
N1 N 0.1884(3) 0.35175(10) 0.28402(5) 0.0221(4) Uani 1 1 d . . . . .
N2 N 0.6646(4) 0.70607(11) 0.46397(5) 0.0259(4) Uani 1 1 d . . . . .
C1 C 0.7738(4) 0.66704(13) 0.49809(6) 0.0242(5) Uani 1 1 d . . . . .
C2 C 0.6634(5) 0.60050(14) 0.51099(7) 0.0301(5) Uani 1 1 d . . . . .
H2 H 0.5136 0.5813 0.4969 0.036 Uiso 1 1 calc R . . . .
C3 C 0.7714(5) 0.56201(15) 0.54442(7) 0.0369(6) Uani 1 1 d . . . . .
H3 H 0.6963 0.5163 0.5528 0.044 Uiso 1 1 calc R . . . .
C4 C 0.9872(5) 0.58999(15) 0.56545(7) 0.0360(6) Uani 1 1 d . . . . .
H4 H 1.0613 0.5636 0.5882 0.043 Uiso 1 1 calc R . . . .
C5 C 1.0944(5) 0.65661(15) 0.55315(7) 0.0345(6) Uani 1 1 d . . . . .
H5 H 1.2406 0.6764 0.5680 0.041 Uiso 1 1 calc R . . . .
C6 C 0.9921(4) 0.69514(14) 0.51954(7) 0.0287(5) Uani 1 1 d . . . . .
H6 H 1.0699 0.7404 0.5111 0.034 Uiso 1 1 calc R . . . .
C7 C 0.6856(4) 0.78501(13) 0.46189(6) 0.0250(5) Uani 1 1 d . . . . .
C8 C 0.7713(4) 0.81904(13) 0.42650(7) 0.0261(5) Uani 1 1 d . . . . .
H8 H 0.8098 0.7894 0.4034 0.031 Uiso 1 1 calc R . . . .
C9 C 0.8008(5) 0.89545(14) 0.42471(7) 0.0310(5) Uani 1 1 d . . . . .
H9 H 0.8598 0.9181 0.4004 0.037 Uiso 1 1 calc R . . . .
C10 C 0.7443(5) 0.93943(14) 0.45839(7) 0.0358(6) Uani 1 1 d . . . . .
H10 H 0.7683 0.9919 0.4574 0.043 Uiso 1 1 calc R . . . .
C11 C 0.6529(5) 0.90590(14) 0.49324(7) 0.0361(6) Uani 1 1 d . . . . .
H11 H 0.6107 0.9358 0.5161 0.043 Uiso 1 1 calc R . . . .
C12 C 0.6221(5) 0.82934(14) 0.49526(7) 0.0314(5) Uani 1 1 d . . . . .
H12 H 0.5578 0.8070 0.5193 0.038 Uiso 1 1 calc R . . . .
C13 C 0.5560(4) 0.66706(13) 0.42991(6) 0.0240(5) Uani 1 1 d . . . . .
C14 C 0.3317(4) 0.69350(13) 0.40940(7) 0.0280(5) Uani 1 1 d . . . . .
H14 H 0.2541 0.7386 0.4181 0.034 Uiso 1 1 calc R . . . .
C15 C 0.2218(4) 0.65478(13) 0.37671(7) 0.0268(5) Uani 1 1 d . . . . .
H15 H 0.0696 0.6741 0.3633 0.032 Uiso 1 1 calc R . . . .
C16 C 0.3280(4) 0.58776(12) 0.36267(6) 0.0225(5) Uani 1 1 d . . . . .
C17 C 0.5575(4) 0.56376(13) 0.38252(7) 0.0252(5) Uani 1 1 d . . . . .
H17 H 0.6401 0.5200 0.3730 0.030 Uiso 1 1 calc R . . . .
C18 C 0.6682(4) 0.60162(13) 0.41550(7) 0.0251(5) Uani 1 1 d . . . . .
H18 H 0.8226 0.5829 0.4285 0.030 Uiso 1 1 calc R . . . .
C19 C 0.1990(4) 0.54278(13) 0.32986(6) 0.0230(5) Uani 1 1 d . . . . .
C20 C 0.0072(4) 0.57283(13) 0.30267(6) 0.0256(5) Uani 1 1 d . . . . .
H20 H -0.0362 0.6241 0.3050 0.031 Uiso 1 1 calc R . . . .
C21 C -0.1196(4) 0.53058(13) 0.27290(7) 0.0253(5) Uani 1 1 d . . . . .
H21 H -0.2496 0.5525 0.2554 0.030 Uiso 1 1 calc R . . . .
C22 C -0.0551(4) 0.45499(13) 0.26858(6) 0.0234(5) Uani 1 1 d . . . . .
C23 C 0.1401(4) 0.42550(13) 0.29516(6) 0.0230(5) Uani 1 1 d . . . . .
C24 C 0.2625(4) 0.46713(13) 0.32580(6) 0.0241(5) Uani 1 1 d . . . . .
H24 H 0.3881 0.4448 0.3439 0.029 Uiso 1 1 calc R . . . .
C25 C -0.1277(4) 0.39661(12) 0.23997(6) 0.0234(5) Uani 1 1 d . . . . .
C26 C -0.3138(4) 0.39130(13) 0.20779(7) 0.0267(5) Uani 1 1 d . . . . .
H26 H -0.4287 0.4316 0.2018 0.032 Uiso 1 1 calc R . . . .
C27 C -0.3274(5) 0.32674(14) 0.18492(7) 0.0282(5) Uani 1 1 d . . . . .
H27 H -0.4546 0.3225 0.1633 0.034 Uiso 1 1 calc R . . . .
C28 C -0.1562(4) 0.26718(13) 0.19305(6) 0.0258(5) Uani 1 1 d . . . . .
H28 H -0.1640 0.2243 0.1760 0.031 Uiso 1 1 calc R . . . .
C29 C 0.0246(4) 0.26980(13) 0.22564(6) 0.0244(5) Uani 1 1 d . . . . .
H29 H 0.1377 0.2291 0.2317 0.029 Uiso 1 1 calc R . . . .
C30 C 0.0324(4) 0.33493(12) 0.24911(6) 0.0217(5) Uani 1 1 d . . . . .
C31 C 0.3288(4) 0.30061(12) 0.30933(6) 0.0217(5) Uani 1 1 d . . . . .
C32 C 0.5189(4) 0.25579(12) 0.29329(6) 0.0218(5) Uani 1 1 d . . . . .
H32 H 0.5553 0.2575 0.2650 0.026 Uiso 1 1 calc R . . . .
C33 C 0.6558(4) 0.20794(12) 0.31985(6) 0.0219(5) Uani 1 1 d . . . . .
C34 C 0.6074(4) 0.20455(12) 0.36167(6) 0.0227(5) Uani 1 1 d . . . . .
C35 C 0.4101(4) 0.24963(12) 0.37647(6) 0.0240(5) Uani 1 1 d . . . . .
H35 H 0.3711 0.2474 0.4047 0.029 Uiso 1 1 calc R . . . .
C36 C 0.2716(4) 0.29699(13) 0.35112(7) 0.0245(5) Uani 1 1 d . . . . .
H36 H 0.1378 0.3272 0.3617 0.029 Uiso 1 1 calc R . . . .
C37 C 0.7607(4) 0.15469(13) 0.38894(7) 0.0252(5) Uani 1 1 d . . . . .
C38 C 0.9598(4) 0.11101(12) 0.36821(7) 0.0245(5) Uani 1 1 d . . . . .
C39 C 1.1241(4) 0.06206(13) 0.39015(7) 0.0284(5) Uani 1 1 d . . . . .
H39 H 1.1072 0.0569 0.4189 0.034 Uiso 1 1 calc R . . . .
C40 C 1.3105(5) 0.02128(14) 0.37050(8) 0.0309(5) Uani 1 1 d . . . . .
H40 H 1.4189 -0.0125 0.3855 0.037 Uiso 1 1 calc R . . . .
C41 C 1.3384(5) 0.02999(13) 0.32859(8) 0.0303(5) Uani 1 1 d . . . . .
H41 H 1.4680 0.0022 0.3152 0.036 Uiso 1 1 calc R . . . .
C42 C 1.1819(4) 0.07815(13) 0.30597(7) 0.0259(5) Uani 1 1 d . . . . .
H42 H 1.2031 0.0838 0.2773 0.031 Uiso 1 1 calc R . . . .
C43 C 0.9923(4) 0.11831(12) 0.32593(7) 0.0228(5) Uani 1 1 d . . . . .

loop_
_atom_site_aniso_label
_atom_site_aniso_U_11
_atom_site_aniso_U_22
_atom_site_aniso_U_33
_atom_site_aniso_U_23
_atom_site_aniso_U_13
_atom_site_aniso_U_12
O1 0.0240(8) 0.0270(8) 0.0208(7) -0.0001(6) 0.0054(6) 0.0040(6)
O2 0.0357(9) 0.0419(10) 0.0221(8) 0.0034(7) 0.0040(7) 0.0050(8)
N1 0.0211(9) 0.0227(10) 0.0224(9) -0.0007(7) 0.0014(7) 0.0010(7)
N2 0.0324(11) 0.0241(10) 0.0210(9) 0.0003(7) 0.0010(8) -0.0007(8)
C1 0.0247(11) 0.0267(12) 0.0217(10) -0.0007(9) 0.0072(8) 0.0034(9)
C2 0.0349(13) 0.0328(13) 0.0226(11) 0.0022(9) 0.0027(9) -0.0056(10)
C3 0.0499(15) 0.0315(14) 0.0297(12) 0.0023(10) 0.0066(11) -0.0012(12)
C4 0.0476(15) 0.0372(14) 0.0232(11) 0.0009(10) -0.0006(10) 0.0116(12)
C5 0.0323(13) 0.0412(15) 0.0296(12) -0.0071(11) -0.0036(10) 0.0056(11)
C6 0.0261(12) 0.0321(13) 0.0282(11) -0.0015(9) 0.0043(9) -0.0010(10)
C7 0.0250(11) 0.0250(12) 0.0251(11) -0.0009(9) 0.0015(9) 0.0014(9)
C8 0.0287(12) 0.0285(12) 0.0213(10) -0.0005(9) 0.0039(9) 0.0027(10)
C9 0.0362(13) 0.0293(13) 0.0279(11) 0.0042(9) 0.0061(10) -0.0006(10)
C10 0.0460(15) 0.0250(13) 0.0365(13) -0.0006(10) 0.0044(11) 0.0011(11)
C11 0.0493(16) 0.0307(13) 0.0283(12) -0.0068(10) 0.0018(11) 0.0068(12)
C12 0.0409(14) 0.0309(13) 0.0228(11) -0.0011(9) 0.0053(10) 0.0020(11)
C13 0.0273(12) 0.0249(11) 0.0202(10) -0.0003(8) 0.0053(9) -0.0040(9)
C14 0.0288(12) 0.0275(12) 0.0278(11) -0.0028(9) 0.0047(9) 0.0025(10)
C15 0.0253(12) 0.0278(12) 0.0275(11) -0.0015(9) 0.0009(9) 0.0041(10)
C16 0.0228(11) 0.0241(11) 0.0211(10) 0.0010(8) 0.0071(8) -0.0019(9)
C17 0.0251(11) 0.0237(11) 0.0271(11) -0.0003(9) 0.0062(9) 0.0013(9)
C18 0.0224(11) 0.0279(12) 0.0252(11) 0.0022(9) 0.0026(8) 0.0004(9)
C19 0.0221(11) 0.0252(11) 0.0221(10) 0.0007(9) 0.0058(8) 0.0003(9)
C20 0.0286(12) 0.0241(12) 0.0245(11) -0.0012(9) 0.0054(9) 0.0032(9)
C21 0.0253(11) 0.0265(12) 0.0243(11) 0.0020(9) 0.0018(9) 0.0046(9)
C22 0.0232(11) 0.0273(12) 0.0200(10) 0.0024(9) 0.0043(8) -0.0006(9)
C23 0.0220(11) 0.0240(11) 0.0233(10) 0.0000(9) 0.0057(8) 0.0009(9)
C24 0.0224(11) 0.0269(12) 0.0230(11) 0.0020(9) 0.0011(8) 0.0015(9)
C25 0.0224(11) 0.0261(11) 0.0221(10) 0.0024(9) 0.0074(8) -0.0006(9)
C26 0.0264(12) 0.0296(12) 0.0242(11) 0.0031(9) 0.0029(9) 0.0003(10)
C27 0.0290(12) 0.0350(13) 0.0206(10) 0.0009(9) 0.0024(9) -0.0045(10)
C28 0.0275(12) 0.0294(12) 0.0211(10) -0.0026(9) 0.0078(9) -0.0046(10)
C29 0.0233(11) 0.0268(12) 0.0235(10) 0.0007(9) 0.0081(8) -0.0011(9)
C30 0.0181(10) 0.0265(11) 0.0209(10) 0.0008(8) 0.0046(8) -0.0035(9)
C31 0.0201(10) 0.0218(11) 0.0233(10) -0.0018(8) 0.0007(8) -0.0037(9)
C32 0.0215(11) 0.0222(11) 0.0220(10) 0.0005(8) 0.0040(8) -0.0038(9)
C33 0.0194(10) 0.0233(11) 0.0232(10) -0.0036(8) 0.0036(8) -0.0037(9)
C34 0.0204(11) 0.0235(11) 0.0244(11) -0.0010(9) 0.0023(8) -0.0044(9)
C35 0.0249(11) 0.0263(12) 0.0211(10) -0.0018(9) 0.0056(8) -0.0033(9)
C36 0.0213(11) 0.0253(12) 0.0271(11) -0.0021(9) 0.0044(8) -0.0008(9)
C37 0.0241(11) 0.0266(12) 0.0250(11) 0.0014(9) 0.0011(9) -0.0049(9)
C38 0.0233(11) 0.0239(11) 0.0263(11) 0.0008(9) 0.0012(9) -0.0054(9)
C39 0.0284(12) 0.0284(12) 0.0284(11) 0.0033(9) -0.0009(9) -0.0030(10)
C40 0.0250(12) 0.0270(12) 0.0403(13) 0.0039(10) -0.0043(10) 0.0012(10)
C41 0.0241(12) 0.0247(12) 0.0421(13) -0.0043(10) 0.0024(10) 0.0006(10)
C42 0.0241(11) 0.0266(12) 0.0270(11) -0.0029(9) 0.0023(9) -0.0021(9)
C43 0.0195(10) 0.0220(11) 0.0270(11) 0.0002(9) 0.0002(8) -0.0023(9)

loop_
_atom_type_symbol
_atom_type_description
_atom_type_scat_dispersion_real
_atom_type_scat_dispersion_imag
_atom_type_scat_source
C C 0.0181 0.0091 'International Tables Vol C Tables 4.2.6.8 and 6.1.1.4'
H H 0.0000 0.0000 'International Tables Vol C Tables 4.2.6.8 and 6.1.1.4'
N N 0.0311 0.0180 'International Tables Vol C Tables 4.2.6.8 and 6.1.1.4'
O O 0.0492 0.0322 'International Tables Vol C Tables 4.2.6.8 and 6.1.1.4'

loop_
_geom_angle_atom_site_label_1
_geom_angle_atom_site_label_2
_geom_angle_atom_site_label_3
_geom_angle
_geom_angle_site_symmetry_1
_geom_angle_site_symmetry_3
_geom_angle_publ_flag
C43 O1 C33 119.02(16) . . ?
C23 N1 C30 108.25(17) . . ?
C23 N1 C31 123.56(17) . . ?
C30 N1 C31 126.95(18) . . ?
C1 N2 C7 120.06(18) . . ?
C13 N2 C1 120.71(19) . . ?
C13 N2 C7 118.95(17) . . ?
C2 C1 N2 120.4(2) . . ?
C2 C1 C6 119.1(2) . . ?
C6 C1 N2 120.5(2) . . ?
C1 C2 H2 119.8 . . ?
C3 C2 C1 120.4(2) . . ?
C3 C2 H2 119.8 . . ?
C2 C3 H3 119.9 . . ?
C4 C3 C2 120.2(2) . . ?
C4 C3 H3 119.9 . . ?
C3 C4 H4 120.3 . . ?
C3 C4 C5 119.5(2) . . ?
C5 C4 H4 120.3 . . ?
C4 C5 H5 119.4 . . ?
C4 C5 C6 121.1(2) . . ?
C6 C5 H5 119.4 . . ?
C1 C6 H6 120.2 . . ?
C5 C6 C1 119.7(2) . . ?
C5 C6 H6 120.2 . . ?
C8 C7 N2 120.23(19) . . ?
C8 C7 C12 119.1(2) . . ?
C12 C7 N2 120.6(2) . . ?
C7 C8 H8 119.7 . . ?
C9 C8 C7 120.6(2) . . ?
C9 C8 H8 119.7 . . ?
C8 C9 H9 119.9 . . ?
C8 C9 C10 120.2(2) . . ?
C10 C9 H9 119.9 . . ?
C9 C10 H10 120.4 . . ?
C11 C10 C9 119.3(2) . . ?
C11 C10 H10 120.4 . . ?
C10 C11 H11 119.6 . . ?
C10 C11 C12 120.9(2) . . ?
C12 C11 H11 119.6 . . ?
C7 C12 H12 120.1 . . ?
C11 C12 C7 119.9(2) . . ?
C11 C12 H12 120.1 . . ?
C14 C13 N2 120.5(2) . . ?
C18 C13 N2 121.6(2) . . ?
C18 C13 C14 117.9(2) . . ?
C13 C14 H14 119.6 . . ?
C15 C14 C13 120.7(2) . . ?
C15 C14 H14 119.6 . . ?
C14 C15 H15 119.0 . . ?
C14 C15 C16 122.0(2) . . ?
C16 C15 H15 119.0 . . ?
C15 C16 C19 122.2(2) . . ?
C17 C16 C15 116.4(2) . . ?
C17 C16 C19 121.4(2) . . ?
C16 C17 H17 118.9 . . ?
C18 C17 C16 122.1(2) . . ?
C18 C17 H17 118.9 . . ?
C13 C18 H18 119.6 . . ?
C17 C18 C13 120.8(2) . . ?
C17 C18 H18 119.6 . . ?
C20 C19 C16 122.3(2) . . ?
C24 C19 C16 119.66(19) . . ?
C24 C19 C20 118.0(2) . . ?
C19 C20 H20 118.7 . . ?
C21 C20 C19 122.5(2) . . ?
C21 C20 H20 118.7 . . ?
C20 C21 H21 120.2 . . ?
C20 C21 C22 119.6(2) . . ?
C22 C21 H21 120.2 . . ?
C21 C22 C23 117.8(2) . . ?
C21 C22 C25 135.1(2) . . ?
C23 C22 C25 106.87(19) . . ?
N1 C23 C22 108.92(19) . . ?
C24 C23 N1 128.3(2) . . ?
C24 C23 C22 122.8(2) . . ?
C19 C24 H24 120.4 . . ?
C23 C24 C19 119.2(2) . . ?
C23 C24 H24 120.4 . . ?
C26 C25 C22 133.6(2) . . ?
C26 C25 C30 119.1(2) . . ?
C30 C25 C22 107.23(19) . . ?
C25 C26 H26 120.5 . . ?
C27 C26 C25 119.0(2) . . ?
C27 C26 H26 120.5 . . ?
C26 C27 H27 119.5 . . ?
C26 C27 C28 121.1(2) . . ?
C28 C27 H27 119.5 . . ?
C27 C28 H28 119.4 . . ?
C29 C28 C27 121.2(2) . . ?
C29 C28 H28 119.4 . . ?
C28 C29 H29 121.5 . . ?
C28 C29 C30 117.0(2) . . ?
C30 C29 H29 121.5 . . ?
C25 C30 N1 108.57(19) . . ?
C29 C30 N1 129.1(2) . . ?
C29 C30 C25 122.4(2) . . ?
C32 C31 N1 120.62(19) . . ?
C32 C31 C36 120.9(2) . . ?
C36 C31 N1 118.50(19) . . ?
C31 C32 H32 120.9 . . ?
C31 C32 C33 118.16(19) . . ?
C33 C32 H32 120.9 . . ?
O1 C33 C32 115.04(18) . . ?
O1 C33 C34 122.84(19) . . ?
C32 C33 C34 122.12(19) . . ?
C33 C34 C37 120.55(19) . . ?
C35 C34 C33 117.9(2) . . ?
C35 C34 C37 121.55(19) . . ?
C34 C35 H35 119.4 . . ?
C36 C35 C34 121.29(19) . . ?
C36 C35 H35 119.4 . . ?
C31 C36 H36 120.2 . . ?
C35 C36 C31 119.6(2) . . ?
C35 C36 H36 120.2 . . ?
O2 C37 C34 122.9(2) . . ?
O2 C37 C38 122.8(2) . . ?
C38 C37 C34 114.33(19) . . ?
C39 C38 C37 121.1(2) . . ?
C39 C38 C43 118.2(2) . . ?
C43 C38 C37 120.7(2) . . ?
C38 C39 H39 119.6 . . ?
C40 C39 C38 120.8(2) . . ?
C40 C39 H39 119.6 . . ?
C39 C40 H40 120.2 . . ?
C39 C40 C41 119.6(2) . . ?
C41 C40 H40 120.2 . . ?
C40 C41 H41 119.3 . . ?
C42 C41 C40 121.4(2) . . ?
C42 C41 H41 119.3 . . ?
C41 C42 H42 120.7 . . ?
C41 C42 C43 118.6(2) . . ?
C43 C42 H42 120.7 . . ?
O1 C43 C38 122.57(19) . . ?
O1 C43 C42 116.05(19) . . ?
C42 C43 C38 121.4(2) . . ?

loop_
_geom_bond_atom_site_label_1
_geom_bond_atom_site_label_2
_geom_bond_distance
_geom_bond_site_symmetry_2
_geom_bond_publ_flag
O1 C33 1.374(3) . ?
O1 C43 1.372(3) . ?
O2 C37 1.221(3) . ?
N1 C23 1.397(3) . ?
N1 C30 1.406(3) . ?
N1 C31 1.417(3) . ?
N2 C1 1.417(3) . ?
N2 C7 1.422(3) . ?
N2 C13 1.414(3) . ?
C1 C2 1.393(3) . ?
C1 C6 1.398(3) . ?
C2 H2 0.9500 . ?
C2 C3 1.392(3) . ?
C3 H3 0.9500 . ?
C3 C4 1.381(4) . ?
C4 H4 0.9500 . ?
C4 C5 1.382(4) . ?
C5 H5 0.9500 . ?
C5 C6 1.386(3) . ?
C6 H6 0.9500 . ?
C7 C8 1.391(3) . ?
C7 C12 1.397(3) . ?
C8 H8 0.9500 . ?
C8 C9 1.381(3) . ?
C9 H9 0.9500 . ?
C9 C10 1.392(4) . ?
C10 H10 0.9500 . ?
C10 C11 1.383(4) . ?
C11 H11 0.9500 . ?
C11 C12 1.385(4) . ?
C12 H12 0.9500 . ?
C13 C14 1.398(3) . ?
C13 C18 1.397(3) . ?
C14 H14 0.9500 . ?
C14 C15 1.379(3) . ?
C15 H15 0.9500 . ?
C15 C16 1.404(3) . ?
C16 C17 1.396(3) . ?
C16 C19 1.481(3) . ?
C17 H17 0.9500 . ?
C17 C18 1.381(3) . ?
C18 H18 0.9500 . ?
C19 C20 1.413(3) . ?
C19 C24 1.403(3) . ?
C20 H20 0.9500 . ?
C20 C21 1.380(3) . ?
C21 H21 0.9500 . ?
C21 C22 1.404(3) . ?
C22 C23 1.409(3) . ?
C22 C25 1.445(3) . ?
C23 C24 1.384(3) . ?
C24 H24 0.9500 . ?
C25 C26 1.402(3) . ?
C25 C30 1.406(3) . ?
C26 H26 0.9500 . ?
C26 C27 1.379(3) . ?
C27 H27 0.9500 . ?
C27 C28 1.405(3) . ?
C28 H28 0.9500 . ?
C28 C29 1.391(3) . ?
C29 H29 0.9500 . ?
C29 C30 1.397(3) . ?
C31 C32 1.382(3) . ?
C31 C36 1.407(3) . ?
C32 H32 0.9500 . ?
C32 C33 1.395(3) . ?
C33 C34 1.398(3) . ?
C34 C35 1.396(3) . ?
C34 C37 1.474(3) . ?
C35 H35 0.9500 . ?
C35 C36 1.370(3) . ?
C36 H36 0.9500 . ?
C37 C38 1.472(3) . ?
C38 C39 1.400(3) . ?
C38 C43 1.402(3) . ?
C39 H39 0.9500 . ?
C39 C40 1.380(3) . ?
C40 H40 0.9500 . ?
C40 C41 1.390(4) . ?
C41 H41 0.9500 . ?
C41 C42 1.379(3) . ?
C42 H42 0.9500 . ?
C42 C43 1.392(3) . ?

loop_
_geom_torsion_atom_site_label_1
_geom_torsion_atom_site_label_2
_geom_torsion_atom_site_label_3
_geom_torsion_atom_site_label_4
_geom_torsion
_geom_torsion_site_symmetry_1
_geom_torsion_site_symmetry_2
_geom_torsion_site_symmetry_3
_geom_torsion_site_symmetry_4
_geom_torsion_publ_flag
O1 C33 C34 C35 -178.85(19) . . . . ?
O1 C33 C34 C37 1.1(3) . . . . ?
O2 C37 C38 C39 -0.7(3) . . . . ?
O2 C37 C38 C43 -179.7(2) . . . . ?
N1 C23 C24 C19 174.8(2) . . . . ?
N1 C31 C32 C33 178.28(19) . . . . ?
N1 C31 C36 C35 -178.04(19) . . . . ?
N2 C1 C2 C3 179.8(2) . . . . ?
N2 C1 C6 C5 179.2(2) . . . . ?
N2 C7 C8 C9 -177.8(2) . . . . ?
N2 C7 C12 C11 177.6(2) . . . . ?
N2 C13 C14 C15 -178.6(2) . . . . ?
N2 C13 C18 C17 179.1(2) . . . . ?
C1 N2 C7 C8 130.9(2) . . . . ?
C1 N2 C7 C12 -48.8(3) . . . . ?
C1 N2 C13 C14 142.2(2) . . . . ?
C1 N2 C13 C18 -38.1(3) . . . . ?
C1 C2 C3 C4 0.8(4) . . . . ?
C2 C1 C6 C5 -0.1(3) . . . . ?
C2 C3 C4 C5 0.3(4) . . . . ?
C3 C4 C5 C6 -1.3(4) . . . . ?
C4 C5 C6 C1 1.2(4) . . . . ?
C6 C1 C2 C3 -0.9(4) . . . . ?
C7 N2 C1 C2 150.1(2) . . . . ?
C7 N2 C1 C6 -29.3(3) . . . . ?
C7 N2 C13 C14 -43.9(3) . . . . ?
C7 N2 C13 C18 135.8(2) . . . . ?
C7 C8 C9 C10 -0.1(4) . . . . ?
C8 C7 C12 C11 -2.1(4) . . . . ?
C8 C9 C10 C11 -1.5(4) . . . . ?
C9 C10 C11 C12 1.3(4) . . . . ?
C10 C11 C12 C7 0.5(4) . . . . ?
C12 C7 C8 C9 1.9(3) . . . . ?
C13 N2 C1 C2 -36.1(3) . . . . ?
C13 N2 C1 C6 144.6(2) . . . . ?
C13 N2 C7 C8 -43.1(3) . . . . ?
C13 N2 C7 C12 137.2(2) . . . . ?
C13 C14 C15 C16 0.1(4) . . . . ?
C14 C13 C18 C17 -1.2(3) . . . . ?
C14 C15 C16 C17 -2.5(3) . . . . ?
C14 C15 C16 C19 174.8(2) . . . . ?
C15 C16 C17 C18 3.1(3) . . . . ?
C15 C16 C19 C20 18.7(3) . . . . ?
C15 C16 C19 C24 -159.7(2) . . . . ?
C16 C17 C18 C13 -1.3(3) . . . . ?
C16 C19 C20 C21 -177.88(19) . . . . ?
C16 C19 C24 C23 179.73(19) . . . . ?
C17 C16 C19 C20 -164.1(2) . . . . ?
C17 C16 C19 C24 17.5(3) . . . . ?
C18 C13 C14 C15 1.8(3) . . . . ?
C19 C16 C17 C18 -174.3(2) . . . . ?
C19 C20 C21 C22 -1.0(3) . . . . ?
C20 C19 C24 C23 1.2(3) . . . . ?
C20 C21 C22 C23 -0.3(3) . . . . ?
C20 C21 C22 C25 -174.2(2) . . . . ?
C21 C22 C23 N1 -175.68(18) . . . . ?
C21 C22 C23 C24 2.2(3) . . . . ?
C21 C22 C25 C26 -8.3(4) . . . . ?
C21 C22 C25 C30 172.0(2) . . . . ?
C22 C23 C24 C19 -2.7(3) . . . . ?
C22 C25 C26 C27 177.7(2) . . . . ?
C22 C25 C30 N1 3.9(2) . . . . ?
C22 C25 C30 C29 -176.12(19) . . . . ?
C23 N1 C30 C25 -4.1(2) . . . . ?
C23 N1 C30 C29 175.9(2) . . . . ?
C23 N1 C31 C32 -134.5(2) . . . . ?
C23 N1 C31 C36 45.1(3) . . . . ?
C23 C22 C25 C26 177.4(2) . . . . ?
C23 C22 C25 C30 -2.2(2) . . . . ?
C24 C19 C20 C21 0.6(3) . . . . ?
C25 C22 C23 N1 -0.2(2) . . . . ?
C25 C22 C23 C24 177.66(19) . . . . ?
C25 C26 C27 C28 -0.9(3) . . . . ?
C26 C25 C30 N1 -175.85(18) . . . . ?
C26 C25 C30 C29 4.1(3) . . . . ?
C26 C27 C28 C29 3.1(3) . . . . ?
C27 C28 C29 C30 -1.6(3) . . . . ?
C28 C29 C30 N1 178.0(2) . . . . ?
C28 C29 C30 C25 -2.0(3) . . . . ?
C30 N1 C23 C22 2.6(2) . . . . ?
C30 N1 C23 C24 -175.1(2) . . . . ?
C30 N1 C31 C32 59.8(3) . . . . ?
C30 N1 C31 C36 -120.7(2) . . . . ?
C30 C25 C26 C27 -2.6(3) . . . . ?
C31 N1 C23 C22 -165.41(19) . . . . ?
C31 N1 C23 C24 16.8(3) . . . . ?
C31 N1 C30 C25 163.46(19) . . . . ?
C31 N1 C30 C29 -16.5(3) . . . . ?
C31 C32 C33 O1 -179.89(18) . . . . ?
C31 C32 C33 C34 -0.4(3) . . . . ?
C32 C31 C36 C35 1.5(3) . . . . ?
C32 C33 C34 C35 1.7(3) . . . . ?
C32 C33 C34 C37 -178.4(2) . . . . ?
C33 O1 C43 C38 1.5(3) . . . . ?
C33 O1 C43 C42 -178.26(19) . . . . ?
C33 C34 C35 C36 -1.4(3) . . . . ?
C33 C34 C37 O2 179.5(2) . . . . ?
C33 C34 C37 C38 -0.2(3) . . . . ?
C34 C35 C36 C31 -0.1(3) . . . . ?
C34 C37 C38 C39 178.9(2) . . . . ?
C34 C37 C38 C43 -0.1(3) . . . . ?
C35 C34 C37 O2 -0.6(3) . . . . ?
C35 C34 C37 C38 179.77(19) . . . . ?
C36 C31 C32 C33 -1.2(3) . . . . ?
C37 C34 C35 C36 178.7(2) . . . . ?
C37 C38 C39 C40 -180.0(2) . . . . ?
C37 C38 C43 O1 -0.6(3) . . . . ?
C37 C38 C43 C42 179.1(2) . . . . ?
C38 C39 C40 C41 1.2(4) . . . . ?
C39 C38 C43 O1 -179.57(19) . . . . ?
C39 C38 C43 C42 0.1(3) . . . . ?
C39 C40 C41 C42 -0.6(4) . . . . ?
C40 C41 C42 C43 -0.2(3) . . . . ?
C41 C42 C43 O1 -179.82(19) . . . . ?
C41 C42 C43 C38 0.5(3) . . . . ?
C43 O1 C33 C32 177.81(18) . . . . ?
C43 O1 C33 C34 -1.7(3) . . . . ?
C43 C38 C39 C40 -1.0(3) . . . . ?
